data_7129153
loop_
_publ_author_name
'Zhu, Bin'
'Yao, Zhenyu'
'Huang, Lang'
'Cui, Xiuling'

_publ_section_title
;
 Easy synthesis of imidazo[1,5-a]indol-3-ones through Rh(iii)-catalyzed
 C--H allenylation/annulation
;
_journal_name_full 'Chemical Communications'
_journal_paper_doi 10.1039/D1CC04359E
_journal_year 2021
_chemical_formula_moiety 'C21 H19 Br N2 O2'
_chemical_formula_sum 'C21 H19 Br N2 O2'
_chemical_formula_weight 411.29
_space_group_crystal_system triclinic
_space_group_IT_number 2
_space_group_name_Hall '-P 1'
_space_group_name_H-M_alt 'P -1'
_atom_sites_solution_hydrogens geom
_atom_sites_solution_primary iterative
_audit_creation_date 2020-09-04
_audit_creation_method
;
Olex2 1.2
(compiled 2018.05.29 svn.r3508 for OlexSys, GUI svn.r5506)
;
_audit_update_record
;
2020-10-17 deposited with the CCDC.	2021-10-20 downloaded from the CCDC.
;
_cell_angle_alpha 85.011(6)
_cell_angle_beta 73.475(6)
_cell_angle_gamma 79.776(7)
_cell_formula_units_Z 2
_cell_length_a 7.6120(5)
_cell_length_b 10.8082(10)
_cell_length_c 12.5550(7)
_cell_measurement_reflns_used 1657
_cell_measurement_temperature 293(2)
_cell_measurement_theta_max 58.9090
_cell_measurement_theta_min 4.1350
_cell_volume 973.81(13)
_computing_cell_refinement 'CrysAlisPro 1.171.40.53 (Rigaku OD, 2019)'
_computing_data_collection 'CrysAlisPro 1.171.40.53 (Rigaku OD, 2019)'
_computing_data_reduction 'CrysAlisPro 1.171.40.53 (Rigaku OD, 2019)'
_computing_molecular_graphics 'Olex2 (Dolomanov et al., 2009)'
_computing_publication_material 'Olex2 (Dolomanov et al., 2009)'
_computing_structure_refinement 'ShelXL (Sheldrick, 2015)'
_computing_structure_solution
;
Superflip (Palatinus & Chapuis, 2007;Palatinus & van der Lee, 2008;
Palatinus et al., 2012)
;
_diffrn_ambient_temperature 293(2)
_diffrn_detector 'CCD plate'
_diffrn_detector_area_resol_mean 16.2312
_diffrn_detector_type Eos
_diffrn_measured_fraction_theta_full 0.997
_diffrn_measured_fraction_theta_max 0.997
_diffrn_measurement_details
;
List of Runs (angles in degrees, time in seconds):

  # Type    Start    End  Width  t~exp~   \w     \q     \k     \f   Frames
#--------------------------------------------------------------------------
  1  \w   -105.00  38.00   1.00    1.00    --  -33.50   0.00-150.00  143
  2  \w    -56.00  37.00   1.00    1.00    --  -33.50  37.00  60.00   93
  3  \w     -4.00  77.00   1.00    1.00    --   36.54 -99.00 120.00   81
  4  \w    -33.00  65.00   1.00    1.00    --   36.54 -77.00-120.00   98
  5  \w    -36.00  74.00   1.00    1.00    --   36.54 -19.00  90.00  110
  6  \w     57.00 111.00   1.00    1.00    --   36.54 178.00-180.00   54
  7  \w     -4.00  77.00   1.00    1.00    --   36.54 -99.00  60.00   81
  8  \w     57.00 111.00   1.00    1.00    --   36.54 178.00  60.00   54
  9  \w     57.00 111.00   1.00    1.00    --   36.54 178.00 -30.00   54
 10  \w     57.00 111.00   1.00    1.00    --   36.54 178.00 120.00   54
 11  \w    -32.00  55.00   1.00    1.00    --   36.54 -57.00-120.00   87
 12  \w     42.00  71.00   1.00    1.00    --   36.54 -99.00-120.00   29
 13  \w     70.00  97.00   1.00    2.00    --  108.00 178.00-180.00   27
 14  \w     42.00 124.00   1.00    2.00    --  108.00 -45.00-120.00   82
 15  \w     49.00 127.00   1.00    2.00    --  108.00 -45.00  90.00   78
 16  \w    122.00 150.00   1.00    2.00    --  108.00 -15.00  30.00   28
 17  \w     44.00  71.00   1.00    2.00    --  108.00 -15.00  30.00   27
 18  \w     92.00 123.00   1.00    2.00    --  108.00 -61.00 -90.00   31
 19  \w     41.00 126.00   1.00    2.00    --  108.00 -61.00  30.00   85
 20  \w     56.00 110.00   1.00    2.00    --  108.00 -94.00 -60.00   54
 21  \w     47.00  72.00   1.00    2.00    --  108.00 -61.00   0.00   25
 22  \w     68.00 110.00   1.00    2.00    --  108.00 -94.00  30.00   42
 23  \w    137.00 177.00   1.00    2.00    --  108.00  45.00-180.00   40
 24  \w     48.00 102.00   1.00    2.00    --  108.00 -94.00-150.00   54
 25  \w     71.00 123.00   1.00    2.00    --  108.00 -45.00 150.00   52
 26  \w     38.00 112.00   1.00    2.00    --  108.00-111.00-180.00   74
 27  \w     37.00 176.00   1.00    2.00    --  108.00   0.00 -30.00  139
;
_diffrn_measurement_device 'four-circle diffractometer'
_diffrn_measurement_device_type 'Xcalibur, Eos, Gemini'
_diffrn_measurement_method '\w scans'
_diffrn_orient_matrix_type 'CrysAlisPro convention (1999,Acta A55,543-557)'
_diffrn_orient_matrix_UB_11 0.1848228000
_diffrn_orient_matrix_UB_12 -0.0697123000
_diffrn_orient_matrix_UB_13 -0.0713296000
_diffrn_orient_matrix_UB_21 -0.1041578000
_diffrn_orient_matrix_UB_22 -0.0972761000
_diffrn_orient_matrix_UB_23 -0.0278216000
_diffrn_orient_matrix_UB_31 -0.0269726000
_diffrn_orient_matrix_UB_32 0.0817718000
_diffrn_orient_matrix_UB_33 -0.1026864000
_diffrn_radiation_monochromator graphite
_diffrn_radiation_probe x-ray
_diffrn_radiation_type CuK\a
_diffrn_radiation_wavelength 1.54184
_diffrn_reflns_av_R_equivalents 0.0277
_diffrn_reflns_av_unetI/netI 0.0402
_diffrn_reflns_Laue_measured_fraction_full 0.997
_diffrn_reflns_Laue_measured_fraction_max 0.997
_diffrn_reflns_limit_h_max 7
_diffrn_reflns_limit_h_min -9
_diffrn_reflns_limit_k_max 12
_diffrn_reflns_limit_k_min -12
_diffrn_reflns_limit_l_max 9
_diffrn_reflns_limit_l_min -14
_diffrn_reflns_number 6968
_diffrn_reflns_point_group_measured_fraction_full 0.997
_diffrn_reflns_point_group_measured_fraction_max 0.997
_diffrn_reflns_theta_full 67.079
_diffrn_reflns_theta_max 67.079
_diffrn_reflns_theta_min 3.675
_diffrn_source 'fine-focus sealed X-ray tube'
_diffrn_source_type 'Enhance (Cu) X-ray Source'
_exptl_absorpt_coefficient_mu 3.010
_exptl_absorpt_correction_T_max 1.00000
_exptl_absorpt_correction_T_min 0.81677
_exptl_absorpt_correction_type multi-scan
_exptl_absorpt_process_details
;
CrysAlisPro 1.171.40.53 (Rigaku Oxford Diffraction, 2019)
Empirical absorption correction using spherical harmonics,
 implemented in SCALE3 ABSPACK scaling algorithm.
;
_exptl_crystal_colour colourless
_exptl_crystal_colour_primary colourless
_exptl_crystal_density_diffrn 1.403
_exptl_crystal_description block
_exptl_crystal_F_000 420
_exptl_crystal_size_max 0.16
_exptl_crystal_size_mid 0.14
_exptl_crystal_size_min 0.1
_refine_diff_density_max 0.653
_refine_diff_density_min -0.556
_refine_diff_density_rms 0.052
_refine_ls_extinction_method none
_refine_ls_goodness_of_fit_ref 1.050
_refine_ls_hydrogen_treatment constr
_refine_ls_matrix_type full
_refine_ls_number_parameters 238
_refine_ls_number_reflns 3451
_refine_ls_number_restraints 0
_refine_ls_restrained_S_all 1.050
_refine_ls_R_factor_all 0.0661
_refine_ls_R_factor_gt 0.0453
_refine_ls_shift/su_max 0.001
_refine_ls_shift/su_mean 0.000
_refine_ls_structure_factor_coef Fsqd
_refine_ls_weighting_details 'w=1/[\s^2^(Fo^2^)+(0.0406P)^2^+0.4490P] where P=(Fo^2^+2Fc^2^)/3'
_refine_ls_weighting_scheme calc
_refine_ls_wR_factor_gt 0.1018
_refine_ls_wR_factor_ref 0.1155
_reflns_Friedel_coverage 0.000
_reflns_number_gt 2523
_reflns_number_total 3451
_reflns_threshold_expression 'I > 2\s(I)'
_cod_data_source_file d1cc04359e2.cif
_cod_data_source_block zb319
_cod_original_cell_volume 973.80(13)
_cod_database_code 7129153
_shelx_shelxl_version_number 2014/7
_chemical_oxdiff_formula C14H15N2O1Br1
_chemical_oxdiff_usercomment r
_shelx_space_group_comment
;
The symmetry employed for this shelxl refinement is uniquely defined
by the following loop, which should always be used as a source of
symmetry information in preference to the above space-group names.
They are only intended as comments.
;
_shelx_estimated_absorpt_t_max 0.753
_shelx_estimated_absorpt_t_min 0.645
_reflns_odcompleteness_completeness 99.71
_reflns_odcompleteness_iscentric 1
_reflns_odcompleteness_theta 66.97
_olex2_refinement_description
;
1. Fixed Uiso
 At 1.2 times of:
  All C(H) groups
 At 1.5 times of:
  All C(H,H,H) groups
2.a Aromatic/amide H refined with riding coordinates:
 C4(H4), C7(H7), C8(H8), C10(H10), C12(H12), C13(H13), C14(H14), C15(H15),
 C16(H16), C17(H17)
2.b Idealised Me refined as rotating group:
 C19(H19A,H19B,H19C), C20(H20A,H20B,H20C), C21(H21A,H21B,H21C)
;
_olex2_submission_special_instructions 'No special instructions were received'
_oxdiff_exptl_absorpt_empirical_details
;
Empirical correction (ABSPACK) includes:
- Absorption correction using spherical harmonics
- Frame scaling
;
_oxdiff_exptl_absorpt_empirical_full_max 1.463
_oxdiff_exptl_absorpt_empirical_full_min 0.866

loop_
_space_group_symop_operation_xyz
'x, y, z'
'-x, -y, -z'

loop_
_atom_site_label
_atom_site_type_symbol
_atom_site_fract_x
_atom_site_fract_y
_atom_site_fract_z
_atom_site_U_iso_or_equiv
_atom_site_adp_type
_atom_site_occupancy
_atom_site_site_symmetry_order
_atom_site_calc_flag
_atom_site_refinement_flags_posn
_atom_site_refinement_flags_adp
_atom_site_refinement_flags_occupancy
_atom_site_disorder_assembly
_atom_site_disorder_group
Br1 Br 0.54217(7) 0.79666(5) 0.45931(4) 0.0874(2) Uani 1 1 d . . . . .
C1 C 1.1224(4) 0.4135(3) 0.7624(3) 0.0533(8) Uani 1 1 d . . . . .
C2 C 0.9310(4) 0.2513(3) 0.8298(3) 0.0474(8) Uani 1 1 d . . . . .
C3 C 0.8485(4) 0.3511(3) 0.7562(3) 0.0457(7) Uani 1 1 d . . . . .
C4 C 0.6965(4) 0.3885(3) 0.7206(3) 0.0492(8) Uani 1 1 d . . . . .
H4 H 0.5920 0.3495 0.7369 0.059 Uiso 1 1 calc R . . . .
C5 C 0.7269(4) 0.5012(3) 0.6520(3) 0.0473(7) Uani 1 1 d . . . . .
C6 C 0.9007(4) 0.5291(3) 0.6503(3) 0.0469(7) Uani 1 1 d . . . . .
C7 C 0.9726(5) 0.6328(3) 0.5921(3) 0.0559(9) Uani 1 1 d . . . . .
H7 H 1.0886 0.6490 0.5919 0.067 Uiso 1 1 calc R . . . .
C8 C 0.8625(5) 0.7103(3) 0.5348(3) 0.0604(9) Uani 1 1 d . . . . .
H8 H 0.9045 0.7808 0.4946 0.072 Uiso 1 1 calc R . . . .
C9 C 0.6908(5) 0.6839(3) 0.5369(3) 0.0568(9) Uani 1 1 d . . . . .
C10 C 0.6193(5) 0.5809(3) 0.5932(3) 0.0530(8) Uani 1 1 d . . . . .
H10 H 0.5036 0.5651 0.5921 0.064 Uiso 1 1 calc R . . . .
C11 C 0.7991(4) 0.2331(3) 0.9453(3) 0.0490(8) Uani 1 1 d . . . . .
C12 C 0.7032(6) 0.3379(4) 1.0035(3) 0.0668(10) Uani 1 1 d . . . . .
H12 H 0.7136 0.4175 0.9702 0.080 Uiso 1 1 calc R . . . .
C13 C 0.5910(6) 0.3260(4) 1.1117(3) 0.0776(12) Uani 1 1 d . . . . .
H13 H 0.5287 0.3974 1.1508 0.093 Uiso 1 1 calc R . . . .
C14 C 0.5727(6) 0.2093(5) 1.1600(3) 0.0800(13) Uani 1 1 d . . . . .
H14 H 0.4974 0.2008 1.2321 0.096 Uiso 1 1 calc R . . . .
C15 C 0.6651(6) 0.1053(4) 1.1022(3) 0.0800(13) Uani 1 1 d . . . . .
H15 H 0.6516 0.0257 1.1351 0.096 Uiso 1 1 calc R . . . .
C16 C 0.7790(5) 0.1166(4) 0.9951(3) 0.0643(10) Uani 1 1 d . . . . .
H16 H 0.8421 0.0448 0.9569 0.077 Uiso 1 1 calc R . . . .
C17 C 1.0231(5) 0.1327(3) 0.7672(3) 0.0538(8) Uani 1 1 d . . . . .
H17 H 1.1509 0.1129 0.7557 0.065 Uiso 1 1 calc R . . . .
C18 C 0.9479(6) 0.0542(4) 0.7271(3) 0.0640(10) Uani 1 1 d . . . . .
C19 C 0.7450(7) 0.0635(4) 0.7397(5) 0.0966(16) Uani 1 1 d . . . . .
H19A H 0.7038 -0.0128 0.7747 0.145 Uiso 1 1 calc GR . . . .
H19B H 0.7225 0.0760 0.6678 0.145 Uiso 1 1 calc GR . . . .
H19C H 0.6783 0.1332 0.7848 0.145 Uiso 1 1 calc GR . . . .
C20 C 1.0685(7) -0.0586(4) 0.6653(4) 0.0988(16) Uani 1 1 d . . . . .
H20A H 1.1962 -0.0567 0.6604 0.148 Uiso 1 1 calc GR . . . .
H20B H 1.0530 -0.0560 0.5919 0.148 Uiso 1 1 calc GR . . . .
H20C H 1.0327 -0.1344 0.7046 0.148 Uiso 1 1 calc GR . . . .
C21 C 1.2257(7) 0.2794(5) 0.9826(4) 0.1044(17) Uani 1 1 d . . . . .
H21A H 1.2438 0.3654 0.9807 0.157 Uiso 1 1 calc GR . . . .
H21B H 1.3237 0.2254 1.0058 0.157 Uiso 1 1 calc GR . . . .
H21C H 1.1085 0.2692 1.0342 0.157 Uiso 1 1 calc GR . . . .
N1 N 0.9747(3) 0.4346(3) 0.7145(2) 0.0481(6) Uani 1 1 d . . . . .
N2 N 1.0783(4) 0.3204(3) 0.8428(2) 0.0549(7) Uani 1 1 d . . . . .
O1 O 1.2518(3) 0.4692(3) 0.7409(2) 0.0701(7) Uani 1 1 d . . . . .
O2 O 1.2273(3) 0.2473(2) 0.8742(2) 0.0695(7) Uani 1 1 d . . . . .

loop_
_atom_site_aniso_label
_atom_site_aniso_U_11
_atom_site_aniso_U_22
_atom_site_aniso_U_33
_atom_site_aniso_U_23
_atom_site_aniso_U_13
_atom_site_aniso_U_12
Br1 0.0786(3) 0.0893(4) 0.0794(3) 0.0262(3) -0.0198(2) 0.0086(2)
C1 0.0425(18) 0.058(2) 0.064(2) -0.0037(17) -0.0171(16) -0.0130(16)
C2 0.0452(18) 0.0475(19) 0.0542(19) 0.0020(15) -0.0201(15) -0.0110(14)
C3 0.0420(17) 0.0451(18) 0.0495(18) 0.0016(14) -0.0099(14) -0.0119(14)
C4 0.0407(17) 0.053(2) 0.0558(19) 0.0056(15) -0.0143(15) -0.0137(15)
C5 0.0424(17) 0.0520(19) 0.0446(17) -0.0037(15) -0.0082(14) -0.0053(14)
C6 0.0474(18) 0.0447(18) 0.0476(18) -0.0021(14) -0.0111(14) -0.0078(14)
C7 0.054(2) 0.058(2) 0.055(2) 0.0027(17) -0.0108(16) -0.0163(17)
C8 0.071(2) 0.051(2) 0.053(2) 0.0070(16) -0.0077(18) -0.0128(18)
C9 0.055(2) 0.057(2) 0.0502(19) 0.0030(16) -0.0108(16) 0.0039(17)
C10 0.0430(18) 0.062(2) 0.0516(19) 0.0023(17) -0.0117(15) -0.0059(16)
C11 0.0467(18) 0.052(2) 0.0522(19) 0.0013(16) -0.0194(15) -0.0091(15)
C12 0.078(3) 0.058(2) 0.063(2) -0.0021(19) -0.013(2) -0.018(2)
C13 0.086(3) 0.084(3) 0.058(2) -0.020(2) -0.007(2) -0.014(2)
C14 0.081(3) 0.105(4) 0.048(2) 0.014(2) -0.012(2) -0.019(3)
C15 0.090(3) 0.073(3) 0.067(3) 0.022(2) -0.016(2) -0.008(2)
C16 0.066(2) 0.061(2) 0.059(2) 0.0096(18) -0.0136(18) -0.0028(18)
C17 0.0506(19) 0.055(2) 0.0518(19) -0.0012(16) -0.0115(16) -0.0026(16)
C18 0.079(3) 0.054(2) 0.064(2) -0.0021(18) -0.029(2) -0.0064(19)
C19 0.101(4) 0.074(3) 0.141(4) -0.007(3) -0.067(3) -0.025(3)
C20 0.129(4) 0.074(3) 0.097(4) -0.033(3) -0.040(3) 0.003(3)
C21 0.120(4) 0.119(4) 0.104(4) 0.003(3) -0.078(3) -0.022(3)
N1 0.0400(14) 0.0522(16) 0.0540(16) 0.0060(13) -0.0137(12) -0.0145(12)
N2 0.0445(15) 0.0598(18) 0.0677(18) 0.0083(14) -0.0267(14) -0.0142(13)
O1 0.0503(14) 0.0804(18) 0.0884(19) 0.0126(15) -0.0263(13) -0.0293(14)
O2 0.0594(15) 0.0711(17) 0.0891(19) 0.0057(14) -0.0420(14) -0.0082(13)

loop_
_atom_type_symbol
_atom_type_description
_atom_type_scat_dispersion_real
_atom_type_scat_dispersion_imag
_atom_type_scat_source
C C 0.0181 0.0091 'International Tables Vol C Tables 4.2.6.8 and 6.1.1.4'
H H 0.0000 0.0000 'International Tables Vol C Tables 4.2.6.8 and 6.1.1.4'
Br Br -0.6763 1.2805 'International Tables Vol C Tables 4.2.6.8 and 6.1.1.4'
N N 0.0311 0.0180 'International Tables Vol C Tables 4.2.6.8 and 6.1.1.4'
O O 0.0492 0.0322 'International Tables Vol C Tables 4.2.6.8 and 6.1.1.4'

loop_
_geom_angle_atom_site_label_1
_geom_angle_atom_site_label_2
_geom_angle_atom_site_label_3
_geom_angle
_geom_angle_site_symmetry_1
_geom_angle_site_symmetry_3
_geom_angle_publ_flag
N2 C1 N1 104.0(3) . . ?
O1 C1 N1 127.0(3) . . ?
O1 C1 N2 128.9(3) . . ?
C3 C2 C11 113.6(3) . . ?
C17 C2 C3 111.1(3) . . ?
C17 C2 C11 116.1(3) . . ?
N2 C2 C3 97.2(2) . . ?
N2 C2 C11 107.8(3) . . ?
N2 C2 C17 109.1(3) . . ?
C4 C3 C2 142.3(3) . . ?
C4 C3 N1 109.7(3) . . ?
N1 C3 C2 107.9(3) . . ?
C3 C4 H4 126.7 . . ?
C3 C4 C5 106.6(3) . . ?
C5 C4 H4 126.7 . . ?
C6 C5 C4 108.4(3) . . ?
C10 C5 C4 132.7(3) . . ?
C10 C5 C6 118.9(3) . . ?
C7 C6 C5 123.3(3) . . ?
N1 C6 C5 105.9(3) . . ?
N1 C6 C7 130.8(3) . . ?
C6 C7 H7 121.7 . . ?
C8 C7 C6 116.5(3) . . ?
C8 C7 H7 121.7 . . ?
C7 C8 H8 119.8 . . ?
C9 C8 C7 120.4(3) . . ?
C9 C8 H8 119.8 . . ?
C8 C9 Br1 118.6(3) . . ?
C10 C9 Br1 117.9(3) . . ?
C10 C9 C8 123.5(3) . . ?
C5 C10 H10 121.3 . . ?
C9 C10 C5 117.4(3) . . ?
C9 C10 H10 121.3 . . ?
C12 C11 C2 118.8(3) . . ?
C16 C11 C2 122.5(3) . . ?
C16 C11 C12 118.6(3) . . ?
C11 C12 H12 119.6 . . ?
C11 C12 C13 120.8(4) . . ?
C13 C12 H12 119.6 . . ?
C12 C13 H13 120.1 . . ?
C14 C13 C12 119.7(4) . . ?
C14 C13 H13 120.1 . . ?
C13 C14 H14 120.1 . . ?
C15 C14 C13 119.7(4) . . ?
C15 C14 H14 120.1 . . ?
C14 C15 H15 119.6 . . ?
C14 C15 C16 120.7(4) . . ?
C16 C15 H15 119.6 . . ?
C11 C16 C15 120.3(4) . . ?
C11 C16 H16 119.8 . . ?
C15 C16 H16 119.8 . . ?
C2 C17 H17 115.5 . . ?
C18 C17 C2 129.0(3) . . ?
C18 C17 H17 115.5 . . ?
C17 C18 C19 125.0(4) . . ?
C17 C18 C20 120.0(4) . . ?
C19 C18 C20 115.0(4) . . ?
C18 C19 H19A 109.5 . . ?
C18 C19 H19B 109.5 . . ?
C18 C19 H19C 109.5 . . ?
H19A C19 H19B 109.5 . . ?
H19A C19 H19C 109.5 . . ?
H19B C19 H19C 109.5 . . ?
C18 C20 H20A 109.5 . . ?
C18 C20 H20B 109.5 . . ?
C18 C20 H20C 109.5 . . ?
H20A C20 H20B 109.5 . . ?
H20A C20 H20C 109.5 . . ?
H20B C20 H20C 109.5 . . ?
H21A C21 H21B 109.5 . . ?
H21A C21 H21C 109.5 . . ?
H21B C21 H21C 109.5 . . ?
O2 C21 H21A 109.5 . . ?
O2 C21 H21B 109.5 . . ?
O2 C21 H21C 109.5 . . ?
C1 N1 C3 112.8(3) . . ?
C6 N1 C1 136.8(3) . . ?
C6 N1 C3 109.3(3) . . ?
C1 N2 C2 114.3(3) . . ?
C1 N2 O2 116.0(3) . . ?
O2 N2 C2 116.4(3) . . ?
N2 O2 C21 109.8(3) . . ?

loop_
_geom_bond_atom_site_label_1
_geom_bond_atom_site_label_2
_geom_bond_distance
_geom_bond_site_symmetry_2
_geom_bond_publ_flag
Br1 C9 1.909(3) . ?
C1 N1 1.396(4) . ?
C1 N2 1.376(4) . ?
C1 O1 1.199(4) . ?
C2 C3 1.526(4) . ?
C2 C11 1.530(4) . ?
C2 C17 1.515(5) . ?
C2 N2 1.505(4) . ?
C3 C4 1.341(4) . ?
C3 N1 1.397(4) . ?
C4 H4 0.9300 . ?
C4 C5 1.443(4) . ?
C5 C6 1.402(4) . ?
C5 C10 1.393(4) . ?
C6 C7 1.391(4) . ?
C6 N1 1.386(4) . ?
C7 H7 0.9300 . ?
C7 C8 1.382(5) . ?
C8 H8 0.9300 . ?
C8 C9 1.380(5) . ?
C9 C10 1.376(5) . ?
C10 H10 0.9300 . ?
C11 C12 1.377(5) . ?
C11 C16 1.370(5) . ?
C12 H12 0.9300 . ?
C12 C13 1.393(5) . ?
C13 H13 0.9300 . ?
C13 C14 1.363(6) . ?
C14 H14 0.9300 . ?
C14 C15 1.363(6) . ?
C15 H15 0.9300 . ?
C15 C16 1.386(5) . ?
C16 H16 0.9300 . ?
C17 H17 0.9300 . ?
C17 C18 1.309(5) . ?
C18 C19 1.492(6) . ?
C18 C20 1.514(5) . ?
C19 H19A 0.9600 . ?
C19 H19B 0.9600 . ?
C19 H19C 0.9600 . ?
C20 H20A 0.9600 . ?
C20 H20B 0.9600 . ?
C20 H20C 0.9600 . ?
C21 H21A 0.9600 . ?
C21 H21B 0.9600 . ?
C21 H21C 0.9600 . ?
C21 O2 1.430(5) . ?
N2 O2 1.396(3) . ?

loop_
_geom_torsion_atom_site_label_1
_geom_torsion_atom_site_label_2
_geom_torsion_atom_site_label_3
_geom_torsion_atom_site_label_4
_geom_torsion
_geom_torsion_site_symmetry_1
_geom_torsion_site_symmetry_2
_geom_torsion_site_symmetry_3
_geom_torsion_site_symmetry_4
_geom_torsion_publ_flag
Br1 C9 C10 C5 -178.3(2) . . . . ?
C1 N2 O2 C21 107.3(4) . . . . ?
C2 C3 C4 C5 177.5(4) . . . . ?
C2 C3 N1 C1 -8.0(4) . . . . ?
C2 C3 N1 C6 -177.9(3) . . . . ?
C2 C11 C12 C13 -175.8(3) . . . . ?
C2 C11 C16 C15 176.6(3) . . . . ?
C2 C17 C18 C19 -2.8(6) . . . . ?
C2 C17 C18 C20 179.2(4) . . . . ?
C2 N2 O2 C21 -114.0(4) . . . . ?
C3 C2 C11 C12 -45.6(4) . . . . ?
C3 C2 C11 C16 137.5(3) . . . . ?
C3 C2 C17 C18 -65.0(5) . . . . ?
C3 C2 N2 C1 -20.1(4) . . . . ?
C3 C2 N2 O2 -159.5(3) . . . . ?
C3 C4 C5 C6 -0.9(4) . . . . ?
C3 C4 C5 C10 180.0(4) . . . . ?
C4 C3 N1 C1 170.2(3) . . . . ?
C4 C3 N1 C6 0.3(4) . . . . ?
C4 C5 C6 C7 -179.6(3) . . . . ?
C4 C5 C6 N1 1.0(4) . . . . ?
C4 C5 C10 C9 178.7(3) . . . . ?
C5 C6 C7 C8 0.4(5) . . . . ?
C5 C6 N1 C1 -167.2(4) . . . . ?
C5 C6 N1 C3 -0.8(4) . . . . ?
C6 C5 C10 C9 -0.4(5) . . . . ?
C6 C7 C8 C9 0.1(5) . . . . ?
C7 C6 N1 C1 13.5(6) . . . . ?
C7 C6 N1 C3 179.9(3) . . . . ?
C7 C8 C9 Br1 178.4(3) . . . . ?
C7 C8 C9 C10 -0.8(6) . . . . ?
C8 C9 C10 C5 0.9(5) . . . . ?
C10 C5 C6 C7 -0.3(5) . . . . ?
C10 C5 C6 N1 -179.7(3) . . . . ?
C11 C2 C3 C4 -48.5(6) . . . . ?
C11 C2 C3 N1 128.7(3) . . . . ?
C11 C2 C17 C18 66.9(5) . . . . ?
C11 C2 N2 C1 -137.8(3) . . . . ?
C11 C2 N2 O2 82.8(3) . . . . ?
C11 C12 C13 C14 -1.3(6) . . . . ?
C12 C11 C16 C15 -0.4(6) . . . . ?
C12 C13 C14 C15 0.3(7) . . . . ?
C13 C14 C15 C16 0.6(7) . . . . ?
C14 C15 C16 C11 -0.5(7) . . . . ?
C16 C11 C12 C13 1.3(6) . . . . ?
C17 C2 C3 C4 84.7(6) . . . . ?
C17 C2 C3 N1 -98.1(3) . . . . ?
C17 C2 C11 C12 -176.3(3) . . . . ?
C17 C2 C11 C16 6.7(5) . . . . ?
C17 C2 N2 C1 95.3(3) . . . . ?
C17 C2 N2 O2 -44.2(4) . . . . ?
N1 C1 N2 C2 16.5(4) . . . . ?
N1 C1 N2 O2 156.1(3) . . . . ?
N1 C3 C4 C5 0.4(4) . . . . ?
N1 C6 C7 C8 179.7(3) . . . . ?
N2 C1 N1 C3 -4.8(4) . . . . ?
N2 C1 N1 C6 161.3(4) . . . . ?
N2 C2 C3 C4 -161.5(5) . . . . ?
N2 C2 C3 N1 15.6(3) . . . . ?
N2 C2 C11 C12 60.9(4) . . . . ?
N2 C2 C11 C16 -116.1(4) . . . . ?
N2 C2 C17 C18 -171.1(3) . . . . ?
O1 C1 N1 C3 178.5(4) . . . . ?
O1 C1 N1 C6 -15.5(7) . . . . ?
O1 C1 N2 C2 -166.8(4) . . . . ?
O1 C1 N2 O2 -27.2(6) . . . . ?
